data_4313930
loop_
_publ_author_name
'Wesley A. Henderson'
'Neil R. Brooks'

_publ_section_title
;
 Crystals from Concentrated Glyme Mixtures. The Single-Crystal Structure
 of LiClO4
;
_journal_name_full 'Inorganic Chemistry'
_journal_page_first 4522
_journal_page_last 4524
_journal_paper_doi 10.1021/ic034518q
_journal_volume 42
_journal_year 2003
_chemical_formula_moiety 'Cl Li O4'
_chemical_formula_sum 'Cl Li O4'
_chemical_formula_weight 106.39
_chemical_name_common 'Lithium perchlorate'
_chemical_name_systematic
; 
Lithium perchlorate 
;
_space_group_IT_number 62
_symmetry_cell_setting orthorhombic
_symmetry_space_group_name_Hall '-P 2ac 2n'
_symmetry_space_group_name_H-M 'P n m a'
_atom_sites_solution_hydrogens none
_atom_sites_solution_primary direct
_atom_sites_solution_secondary 'difference Fourier synthesis'
_audit_creation_method SHELXL-97
_cell_angle_alpha 90.00
_cell_angle_beta 90.00
_cell_angle_gamma 90.00
_cell_formula_units_Z 4
_cell_length_a 8.6447(12)
_cell_length_b 6.8512(10)
_cell_length_c 4.8254(7)
_cell_measurement_reflns_used 2009
_cell_measurement_temperature 173(2)
_cell_measurement_theta_max 27.45
_cell_measurement_theta_min 2.45
_cell_volume 285.79(7)
_computing_cell_refinement 'Bruker SMART'
_computing_data_collection 'Bruker SMART'
_computing_data_reduction 'Bruker SAINT'
_computing_molecular_graphics 'Bruker SHELXTL'
_computing_publication_material 'Bruker SHELXTL'
_computing_structure_refinement 'SHELXL-97 (Sheldrick, 1997)'
_computing_structure_solution 'SHELXS-97 (Sheldrick, 1990)'
_diffrn_ambient_temperature 173(2)
_diffrn_measured_fraction_theta_full 0.989
_diffrn_measured_fraction_theta_max 0.989
_diffrn_measurement_device_type 'Bruker CCD area detector'
_diffrn_measurement_method 'phi and omega scans'
_diffrn_radiation_monochromator graphite
_diffrn_radiation_source 'fine-focus sealed tube'
_diffrn_radiation_type MoK\a
_diffrn_radiation_wavelength 0.71073
_diffrn_reflns_av_R_equivalents 0.034
_diffrn_reflns_av_sigmaI/netI 0.0216
_diffrn_reflns_limit_h_max 11
_diffrn_reflns_limit_h_min -11
_diffrn_reflns_limit_k_max 8
_diffrn_reflns_limit_k_min -8
_diffrn_reflns_limit_l_max 6
_diffrn_reflns_limit_l_min -6
_diffrn_reflns_number 2239
_diffrn_reflns_theta_full 27.46
_diffrn_reflns_theta_max 27.46
_diffrn_reflns_theta_min 4.84
_diffrn_standards_decay_% none
_diffrn_standards_number 0
_exptl_absorpt_coefficient_mu 1.134
_exptl_absorpt_correction_T_max 0.766
_exptl_absorpt_correction_T_min 0.588
_exptl_absorpt_correction_type multi-scan
_exptl_absorpt_process_details 'SADABS 2.03 (Sheldrick, 2000)'
_exptl_crystal_colour colorless
_exptl_crystal_density_diffrn 2.473
_exptl_crystal_density_meas ?
_exptl_crystal_density_method 'not measured'
_exptl_crystal_description block
_exptl_crystal_F_000 208
_exptl_crystal_size_max 0.44
_exptl_crystal_size_mid 0.32
_exptl_crystal_size_min 0.32
_refine_diff_density_max 0.608
_refine_diff_density_min -0.613
_refine_diff_density_rms 0.103
_refine_ls_extinction_coef 0.66(4)
_refine_ls_extinction_expression Fc^*^=kFc[1+0.001xFc^2^\l^3^/sin(2\q)]^-1/4^
_refine_ls_extinction_method SHELXL
_refine_ls_goodness_of_fit_ref 1.186
_refine_ls_hydrogen_treatment none
_refine_ls_matrix_type full
_refine_ls_number_parameters 35
_refine_ls_number_reflns 352
_refine_ls_number_restraints 0
_refine_ls_restrained_S_all 1.186
_refine_ls_R_factor_all 0.0272
_refine_ls_R_factor_gt 0.0266
_refine_ls_shift/su_max 0.000
_refine_ls_shift/su_mean 0.000
_refine_ls_structure_factor_coef Fsqd
_refine_ls_weighting_details 'calc w=1/[\s^2^(Fo^2^)+(0.0449P)^2^+0.149P] where P=(Fo^2^+2Fc^2^)/3'
_refine_ls_weighting_scheme calc
_refine_ls_wR_factor_gt 0.0723
_refine_ls_wR_factor_ref 0.0726
_reflns_number_gt 338
_reflns_number_total 352
_reflns_threshold_expression >2\s(I)
_cod_data_source_file ic034518qsi20030515_033753.cif
_cod_data_source_block LiClO4
_cod_depositor_comments
;
The following automatic conversions were performed:

'_symmetry_cell_setting' value 'Orthorhombic' changed to
'orthorhombic' according to the built-in table from CIF Core
dictionary named 'cif_core.dic' version 2.4.1 from
2010-06-29.

'_geom_angle_publ_flag' value 'Y' changed to 'y'
according to the built-in table from CIF Core dictionary named
'cif_core.dic' version 2.4.1 from 2010-06-29 (41
time).

'_geom_bond_publ_flag' value 'Y' changed to 'y' according to
the built-in table from CIF Core dictionary named 'cif_core.dic'
version 2.4.1 from 2010-06-29 (16 times).

Automatic conversion script
Id: cif_fix_values 1646 2011-03-28 12:23:43Z adriana 

The following automatic conversions were performed:

'_exptl_crystal_density_meas' value 'not measured' was changed to '?'
- the value is perceived as not measured.

Automatic conversion script
Id: cif_fix_values 3008 2015-01-20 13:52:24Z robertas 

The following automatic conversions were performed:

'_atom_sites_solution_primary' value 'direct methods' was changed to
'direct'.

Automatic conversion script
Id: cif_fix_values 6452 2018-10-05 10:23:21Z andrius 
;
_cod_database_code 4313930

loop_
_symmetry_equiv_pos_as_xyz
'x, y, z'
'-x+1/2, -y, z+1/2'
'-x, y+1/2, -z'
'x+1/2, -y+1/2, -z+1/2'
'-x, -y, -z'
'x-1/2, y, -z-1/2'
'x, -y-1/2, z'
'-x-1/2, y-1/2, z-1/2'

loop_
_atom_site_label
_atom_site_type_symbol
_atom_site_fract_x
_atom_site_fract_y
_atom_site_fract_z
_atom_site_U_iso_or_equiv
_atom_site_adp_type
_atom_site_occupancy
_atom_site_symmetry_multiplicity
_atom_site_calc_flag
_atom_site_refinement_flags
_atom_site_disorder_assembly
_atom_site_disorder_group
Cl1 Cl 0.81703(5) 0.2500 0.03882(11) 0.0086(3) Uani 1 2 d S . .
O1 O 0.87118(12) 0.42319(16) 0.1753(2) 0.0140(4) Uani 1 1 d . . .
O2 O 0.6490(2) 0.2500 0.0464(3) 0.0131(4) Uani 1 2 d S . .
O3 O 0.86955(17) 0.2500 -0.2451(3) 0.0148(4) Uani 1 2 d S . .
Li1 Li 1.0000 0.5000 0.5000 0.0344(13) Uani 1 2 d S . .

loop_
_atom_site_aniso_label
_atom_site_aniso_U_11
_atom_site_aniso_U_22
_atom_site_aniso_U_33
_atom_site_aniso_U_23
_atom_site_aniso_U_13
_atom_site_aniso_U_12
Cl1 0.0083(4) 0.0101(4) 0.0075(4) 0.000 -0.00014(16) 0.000
O1 0.0156(6) 0.0118(7) 0.0145(6) -0.0027(4) -0.0026(5) -0.0026(4)
O2 0.0091(8) 0.0137(9) 0.0163(9) 0.000 0.0003(6) 0.000
O3 0.0160(8) 0.0204(9) 0.0079(8) 0.000 0.0034(6) 0.000
Li1 0.033(3) 0.033(3) 0.037(3) -0.020(2) -0.023(2) 0.017(2)

loop_
_atom_type_symbol
_atom_type_description
_atom_type_scat_dispersion_real
_atom_type_scat_dispersion_imag
_atom_type_scat_source
Li Li -0.0003 0.0001 'International Tables Vol C Tables 4.2.6.8 and 6.1.1.4'
O O 0.0106 0.0060 'International Tables Vol C Tables 4.2.6.8 and 6.1.1.4'
Cl Cl 0.1484 0.1585 'International Tables Vol C Tables 4.2.6.8 and 6.1.1.4'

loop_
_geom_angle_atom_site_label_1
_geom_angle_atom_site_label_2
_geom_angle_atom_site_label_3
_geom_angle
_geom_angle_site_symmetry_1
_geom_angle_site_symmetry_3
_geom_angle_publ_flag
O1 Cl1 O1 111.49(10) . 7_565 y
O1 Cl1 O3 109.44(6) . . y
O1 Cl1 O3 109.44(6) 7_565 . y
O1 Cl1 O2 108.33(6) . . y
O1 Cl1 O2 108.33(6) 7_565 . y
O3 Cl1 O2 109.77(9) . . y
Cl1 O1 Li1 139.56(8) . . y
Cl1 O2 Li1 126.51(4) . 4_455 y
Cl1 O2 Li1 126.51(4) . 2_664 y
Li1 O2 Li1 105.29(7) 4_455 2_664 y
Cl1 O3 Li1 129.54(5) . 3_745 y
Cl1 O3 Li1 129.54(5) . 1_554 y
Li1 O3 Li1 91.50(5) 3_745 1_554 y
O1 Li1 O1 180.0 5_766 . y
O1 Li1 O2 92.43(5) 5_766 2_665 y
O1 Li1 O2 87.57(5) . 2_665 y
O1 Li1 O2 87.57(5) 5_766 6_656 y
O1 Li1 O2 92.43(5) . 6_656 y
O2 Li1 O2 180.0 2_665 6_656 y
O1 Li1 O3 92.77(5) 5_766 1_556 y
O1 Li1 O3 87.23(5) . 1_556 y
O2 Li1 O3 103.54(5) 2_665 1_556 y
O2 Li1 O3 76.46(5) 6_656 1_556 y
O1 Li1 O3 87.23(5) 5_766 5_765 y
O1 Li1 O3 92.77(5) . 5_765 y
O2 Li1 O3 76.46(5) 2_665 5_765 y
O2 Li1 O3 103.54(5) 6_656 5_765 y
O3 Li1 O3 180.0 1_556 5_765 y
O1 Li1 Li1 74.69(3) 5_766 3_756 y
O1 Li1 Li1 105.31(3) . 3_756 y
O2 Li1 Li1 37.35(4) 2_665 3_756 y
O2 Li1 Li1 142.65(4) 6_656 3_756 y
O3 Li1 Li1 135.75(3) 1_556 3_756 y
O3 Li1 Li1 44.25(3) 5_765 3_756 y
O1 Li1 Li1 105.31(3) 5_766 3_746 y
O1 Li1 Li1 74.69(3) . 3_746 y
O2 Li1 Li1 142.65(4) 2_665 3_746 y
O2 Li1 Li1 37.35(4) 6_656 3_746 y
O3 Li1 Li1 44.25(3) 1_556 3_746 y
O3 Li1 Li1 135.75(3) 5_765 3_746 y
Li1 Li1 Li1 180.0 3_756 3_746 y

loop_
_geom_bond_atom_site_label_1
_geom_bond_atom_site_label_2
_geom_bond_distance
_geom_bond_site_symmetry_2
_geom_bond_publ_flag
Cl1 O1 1.4356(11) . y
Cl1 O1 1.4356(11) 7_565 y
Cl1 O3 1.4434(16) . y
Cl1 O2 1.4531(17) . y
O1 Li1 1.9930(11) . y
O2 Li1 2.1547(11) 4_455 y
O2 Li1 2.1547(11) 2_664 y
O3 Li1 2.3912(11) 3_745 y
O3 Li1 2.3912(11) 1_554 y
Li1 O1 1.9930(11) 5_766 y
Li1 O2 2.1547(11) 2_665 y
Li1 O2 2.1547(11) 6_656 y
Li1 O3 2.3912(11) 1_556 y
Li1 O3 2.3912(11) 5_765 y
Li1 Li1 3.4256(5) 3_756 y
Li1 Li1 3.4256(5) 3_746 y
